data_1576384
loop_
_publ_author_name
'Wieprecht, Nele'
'Krummenacher, Ivo'
'W\"ust, Leonie'
'Michel, Maximilian'
'Neder, Marco'
'H\"afner, Andreas'
'Karg, Jordan'
'Braunschweig, Holger'

_publ_section_title
;
 Boraindenes as versatile precursors to benzannulated boron heterocycles
;
_journal_name_full 'Chemical Science'
_journal_paper_doi 10.1039/D5SC08526H
_journal_year 2025
_chemical_formula_moiety 'C38 H29 B N2'
_chemical_formula_sum 'C38 H29 B N2'
_chemical_formula_weight 524.44
_space_group_crystal_system monoclinic
_space_group_IT_number 14
_space_group_name_Hall '-P 2yn'
_space_group_name_H-M_alt 'P 1 21/n 1'
_atom_sites_solution_hydrogens geom
_atom_sites_solution_primary dual
_atom_sites_solution_secondary difmap
_audit_creation_date 2024-05-07
_audit_creation_method 'CIF-fill 1.4y (K.Radacki, 2005-23)'
_audit_update_record
;
2025-11-03 deposited with the CCDC.	2025-12-01 downloaded from the CCDC.
;
_cell_angle_alpha 90
_cell_angle_beta 99.7420(10)
_cell_angle_gamma 90
_cell_formula_units_Z 4
_cell_length_a 9.30010(10)
_cell_length_b 14.8242(2)
_cell_length_c 23.1387(3)
_cell_measurement_reflns_used 13424
_cell_measurement_temperature 100(2)
_cell_measurement_theta_max 72.1200
_cell_measurement_theta_min 3.5340
_cell_volume 3144.05(7)
_computing_cell_refinement 'CrysAlisPro 1.171.41.112a (Rigaku OD, 2021)'
_computing_data_collection 'CrysAlisPro 1.171.41.112a (Rigaku OD, 2021)'
_computing_data_reduction 'CrysAlisPro 1.171.41.112a (Rigaku OD, 2021)'
_computing_molecular_graphics 'ShelXLe (Huebschle et all, 2011)'
_computing_publication_material 'SHELXL-2018/3 (Sheldrick, 2018)'
_computing_structure_refinement 'SHELXL-2018/3 (Sheldrick, 2018)'
_computing_structure_solution 'SHELXT 2014/5 (Sheldrick, 2014)'
_diffrn_ambient_environment N~2~
_diffrn_ambient_temperature 100(2)
_diffrn_detector HPA
_diffrn_detector_area_resol_mean 10.0
_diffrn_detector_type 'HyPix Arc150'
_diffrn_measured_fraction_theta_full 1.000
_diffrn_measured_fraction_theta_max 0.969
_diffrn_measurement_details
;
 List of Runs (angles in degrees, time in seconds):
 --------------------------------------------------------------------------
  1  \w     60.00 123.00   0.50    0.65    --   84.60  15.00  90.00  126
  2  \w     53.00 121.00   0.50    0.65    --   84.60  15.00  30.00  136
  3  \w     93.00 135.00   0.50    0.65    --   84.60  15.00 -60.00   84
  4  \w     58.00  83.00   0.50    0.65    --   84.60  15.00 -60.00   50
  5  \w     66.00  91.00   0.50    0.65    --   84.60 -95.00-150.00   50
  6  \w     39.00  64.00   0.50    0.65    --   84.60-112.00-150.00   50
  7  \w     43.00  93.00   0.50    0.65    --   76.71-112.00-180.00  100
  8  \w     39.00  66.00   0.50    0.65    --   76.71 -95.00-150.00   54
  9  \w     41.00  93.00   0.50    0.65    --   84.60-112.00 -90.00  104
 10  \w     16.00  47.00   0.50    0.65    --   58.74 -95.00 -30.00   62
 11  \w     28.00  64.00   0.50    0.65    --   58.74-126.00  30.00   72
 12  \w     61.00  91.00   0.50    0.65    --   84.60 -95.00 -30.00   60
 13  \w     34.00  68.00   0.50    0.65    --   76.71 -95.00  90.00   68
 14  \w     34.00  74.00   0.50    0.65    --   76.71 -95.00 120.00   80
 15  \w     18.00  50.00   0.50    0.65    --   58.74 -95.00 150.00   64
 16  \w     65.00  91.00   0.50    0.65    --   84.60 -95.00 150.00   52
 17  \w     32.00  80.00   0.50    0.65    --   58.74-126.00 150.00   96
 18  \w     22.00  52.00   0.50    0.65    --   58.74 -95.00  60.00   60
 19  \w     46.00  92.00   0.50    0.65    --   84.60 -95.00  60.00   92
 20  \w     42.00  92.00   0.50    0.65    --   84.60 -95.00  30.00  100
 21  \w     50.00  92.00   0.50    0.65    --   84.60 -95.00   0.00   84
 22  \w     67.00  92.00   0.50    0.65    --   84.60 -95.00 120.00   50
 23  \w     46.00  92.00   0.50    0.65    --   84.60 -95.00 -60.00   92
 24  \w     51.00  92.00   0.50    0.65    --   84.60 -95.00 -90.00   82
 25  \w     16.00  41.00   0.50    0.65    --   58.74 -95.00-150.00   50
 26  \w     65.00  91.00   0.50    0.65    --   84.60 -95.00-180.00   52
 27  \w    -61.00 -29.00   0.50    0.65    --  -60.33 126.00-180.00   64
 28  \w    -93.00 -35.00   0.50    0.65    --  -79.50 106.00-111.22  116
 29  \w    -97.00 -41.00   0.50    0.65    --  -79.50 115.00  -1.32  112
 30  \w    -97.00 -33.00   0.50    0.65    --  -79.50 117.00 -68.75  128
 31  \w    -80.00 -36.00   0.50    0.65    --  -60.33 -15.00 -60.00   88
 32  \w   -127.00 -40.00   0.50    0.65    --  -76.36 -15.00-150.00  174
 33  \w   -125.00 -42.00   0.50    0.65    --  -76.36 -15.00  30.00  166
 34  \w    -70.00 -38.00   0.50    0.65    --  -69.86 -15.00  90.00   64
 35  \w   -111.00 -72.00   0.50    0.65    --  -69.86 -15.00  90.00   78
 36  \w   -126.00 -41.00   0.50    0.65    --  -76.36 -15.00 120.00  170
;
_diffrn_measurement_device 'four-circle diffractometer'
_diffrn_measurement_device_type 'Rigaku XtaLAB Synergy-R'
_diffrn_measurement_method '\w scans'
_diffrn_orient_matrix_type
;
 CrysAlisPro convention (1999,Acta A55,543-557)
;
_diffrn_orient_matrix_UB_11 0.0538743000
_diffrn_orient_matrix_UB_12 -0.0799486000
_diffrn_orient_matrix_UB_13 0.0404386000
_diffrn_orient_matrix_UB_21 -0.1583764000
_diffrn_orient_matrix_UB_22 -0.0331644000
_diffrn_orient_matrix_UB_23 -0.0040238000
_diffrn_orient_matrix_UB_31 0.0165015000
_diffrn_orient_matrix_UB_32 -0.0572956000
_diffrn_orient_matrix_UB_33 -0.0540492000
_diffrn_radiation_monochromator 'multi-layer mirror'
_diffrn_radiation_probe x-ray
_diffrn_radiation_type CuK\a
_diffrn_radiation_wavelength 1.54184
_diffrn_radiation_xray_symbol K-L~2,3~
_diffrn_reflns_av_R_equivalents 0.0523
_diffrn_reflns_av_unetI/netI 0.0316
_diffrn_reflns_Laue_measured_fraction_full 1.000
_diffrn_reflns_Laue_measured_fraction_max 0.969
_diffrn_reflns_limit_h_max 11
_diffrn_reflns_limit_h_min -11
_diffrn_reflns_limit_k_max 17
_diffrn_reflns_limit_k_min -18
_diffrn_reflns_limit_l_max 24
_diffrn_reflns_limit_l_min -28
_diffrn_reflns_number 40406
_diffrn_reflns_point_group_measured_fraction_full 1.000
_diffrn_reflns_point_group_measured_fraction_max 0.969
_diffrn_reflns_theta_full 67.684
_diffrn_reflns_theta_max 75.665
_diffrn_reflns_theta_min 3.556
_diffrn_source 'rotating-anode X-ray tube'
_diffrn_source_type 'PhotonJet-R X-ray Source'
_exptl_absorpt_coefficient_mu 0.486
_exptl_absorpt_correction_T_max 1.00000
_exptl_absorpt_correction_T_min 0.43092
_exptl_absorpt_correction_type multi-scan
_exptl_absorpt_process_details
;
 CrysAlisPro 1.171.41.112a (Rigaku Oxford Diffraction, 2021) Empirical 
 absorption correction using spherical harmonics, implemented in SCALE3 
 ABSPACK scaling algorithm.
;
_exptl_crystal_colour 'clear light colourless'
_exptl_crystal_density_diffrn 1.108
_exptl_crystal_description needle
_exptl_crystal_F_000 1104
_exptl_crystal_preparation
;
 For data collection the crystal was immersed in a film of perfluoropolyether 
 oil, mounted on a polyimide loop and transferred to stream of cold nitrogen 
 (Oxford Cryostream 800).
;
_exptl_crystal_size_max 0.280
_exptl_crystal_size_mid 0.170
_exptl_crystal_size_min 0.110
_refine_diff_density_max 0.280
_refine_diff_density_min -0.286
_refine_diff_density_rms 0.046
_refine_ls_extinction_method none
_refine_ls_goodness_of_fit_ref 1.047
_refine_ls_hydrogen_treatment constr
_refine_ls_matrix_type full
_refine_ls_number_parameters 621
_refine_ls_number_reflns 6321
_refine_ls_number_restraints 2337
_refine_ls_restrained_S_all 0.923
_refine_ls_R_factor_all 0.0678
_refine_ls_R_factor_gt 0.0534
_refine_ls_shift/su_max 0.000
_refine_ls_shift/su_mean 0.000
_refine_ls_structure_factor_coef Fsqd
_refine_ls_weighting_details
;
 w=1/[\s^2^(Fo^2^)+(0.0739P)^2^+1.1468P] where P=(Fo^2^+2Fc^2^)/3
;
_refine_ls_weighting_scheme calc
_refine_ls_wR_factor_gt 0.1405
_refine_ls_wR_factor_ref 0.1497
_reflns_Friedel_coverage 0.000
_reflns_number_gt 4959
_reflns_number_total 6321
_reflns_threshold_expression 'I > 2\s(I)'
_cod_data_source_file d5sc08526h2.cif
_cod_data_source_block 8Ph
_cod_original_sg_symbol_H-M 'P 21/n'
_cod_database_code 1576384
_shelx_shelxl_version_number 2018/3
_shelx_space_group_comment
;
 The symmetry employed for this shelxl refinement is uniquely defined by the 
 following loop, which should always be used as a source of symmetry 
 information in preference to the above space-group names. They are only 
 intended as comments.
;
_shelx_estimated_absorpt_t_min 0.876
_shelx_estimated_absorpt_t_max 0.948

loop_
_space_group_symop_operation_xyz
'x, y, z'
'-x+1/2, y+1/2, -z+1/2'
'-x, -y, -z'
'x-1/2, -y-1/2, z-1/2'

loop_
_atom_site_label
_atom_site_type_symbol
_atom_site_fract_x
_atom_site_fract_y
_atom_site_fract_z
_atom_site_U_iso_or_equiv
_atom_site_adp_type
_atom_site_occupancy
_atom_site_site_symmetry_order
_atom_site_calc_flag
_atom_site_refinement_flags_posn
_atom_site_refinement_flags_adp
_atom_site_refinement_flags_occupancy
_atom_site_disorder_assembly
_atom_site_disorder_group
C1_1 C 0.6483(13) 0.2878(6) 0.4365(4) 0.0301(10) Uani 0.787(2) 1 d D U P A 1
C2_1 C 0.6647(10) 0.2474(4) 0.3837(3) 0.0321(9) Uani 0.787(2) 1 d D U P A 1
N2_1 N 0.7479(6) 0.2960(3) 0.3456(2) 0.0280(8) Uani 0.787(2) 1 d D U P A 1
N1_1 N 0.6269(5) 0.4403(3) 0.3486(2) 0.0315(8) Uani 0.787(2) 1 d D U P A 1
B1_1 B 0.6469(9) 0.3637(5) 0.3165(3) 0.0259(10) Uani 0.787(2) 1 d D U P A 1
C3_1 C 0.6948(12) 0.4498(5) 0.4101(3) 0.0303(9) Uani 0.787(2) 1 d D U P A 1
C4_1 C 0.7490(11) 0.5353(5) 0.4294(2) 0.0352(10) Uani 0.787(2) 1 d D U P A 1
H4_1 H 0.739276 0.583958 0.402301 0.042 Uiso 0.787(2) 1 calc R U P A 1
C5_1 C 0.8161(9) 0.5502(4) 0.4866(2) 0.0370(11) Uani 0.787(2) 1 d D U P A 1
H5_1 H 0.854285 0.608035 0.498385 0.044 Uiso 0.787(2) 1 calc R U P A 1
C6_1 C 0.8270(9) 0.4796(4) 0.5266(2) 0.0366(10) Uani 0.787(2) 1 d D U P A 1
H6_1 H 0.873344 0.488732 0.566034 0.044 Uiso 0.787(2) 1 calc R U P A 1
C7_1 C 0.7704(7) 0.3966(4) 0.5089(2) 0.0336(9) Uani 0.787(2) 1 d D U P A 1
H7_1 H 0.775795 0.349567 0.537027 0.040 Uiso 0.787(2) 1 calc R U P A 1
C8_1 C 0.7052(9) 0.3785(4) 0.4512(2) 0.0304(9) Uani 0.787(2) 1 d D U P A 1
C1_11 C 0.607(3) 0.4527(15) 0.3423(9) 0.0304(19) Uani 0.213(2) 1 d D U P A 2
C2_11 C 0.632(3) 0.3746(16) 0.3096(10) 0.026(2) Uani 0.213(2) 1 d D U P A 2
N2_11 N 0.735(3) 0.3096(15) 0.3378(10) 0.0284(19) Uani 0.213(2) 1 d D U P A 2
N1_11 N 0.661(4) 0.2952(19) 0.4327(12) 0.0263(19) Uani 0.213(2) 1 d D U P A 2
B1_11 B 0.662(4) 0.2583(19) 0.3773(12) 0.028(2) Uani 0.213(2) 1 d D U P A 2
C3_11 C 0.712(4) 0.3884(17) 0.4442(10) 0.0302(18) Uani 0.213(2) 1 d D U P A 2
C4_11 C 0.787(3) 0.4074(16) 0.5022(10) 0.034(2) Uani 0.213(2) 1 d D U P A 2
H4_11 H 0.806767 0.360146 0.530173 0.041 Uiso 0.213(2) 1 calc R U P A 2
C5_11 C 0.832(3) 0.4946(16) 0.5176(10) 0.034(2) Uani 0.213(2) 1 d D U P A 2
H5_11 H 0.872645 0.509106 0.556977 0.040 Uiso 0.213(2) 1 calc R U P A 2
C6_11 C 0.816(4) 0.5592(19) 0.4748(9) 0.034(2) Uani 0.213(2) 1 d D U P A 2
H6_11 H 0.851809 0.618368 0.484432 0.041 Uiso 0.213(2) 1 calc R U P A 2
C7_11 C 0.752(4) 0.5411(19) 0.4192(10) 0.032(2) Uani 0.213(2) 1 d D U P A 2
H7_11 H 0.748231 0.586929 0.390329 0.038 Uiso 0.213(2) 1 calc R U P A 2
C8_11 C 0.690(5) 0.4572(19) 0.4029(11) 0.0289(17) Uani 0.213(2) 1 d D U P A 2
C1_2 C 0.9006(4) 0.3155(3) 0.3583(2) 0.0352(8) Uani 0.787(2) 1 d DG U P A 1
C2_2 C 0.9894(5) 0.2594(3) 0.3971(2) 0.0344(7) Uani 0.787(2) 1 d DG U P A 1
H2_2 H 0.947189 0.213991 0.417903 0.041 Uiso 0.787(2) 1 calc R U P A 1
C3_2 C 1.1401(4) 0.2696(3) 0.40556(18) 0.0366(8) Uani 0.787(2) 1 d DG U P A 1
H3_2 H 1.200830 0.231267 0.432107 0.044 Uiso 0.787(2) 1 calc R U P A 1
C4_2 C 1.2020(4) 0.3361(3) 0.37516(19) 0.0411(8) Uani 0.787(2) 1 d DG U P A 1
H4_2 H 1.304926 0.343084 0.380923 0.049 Uiso 0.787(2) 1 calc R U P A 1
C5_2 C 1.1131(5) 0.3922(2) 0.33631(18) 0.0384(8) Uani 0.787(2) 1 d DG U P A 1
H5_2 H 1.155383 0.437625 0.315533 0.046 Uiso 0.787(2) 1 calc R U P A 1
C6_2 C 0.9625(5) 0.3820(2) 0.32787(18) 0.0355(7) Uani 0.787(2) 1 d DG U P A 1
H6_2 H 0.901742 0.420350 0.301327 0.043 Uiso 0.787(2) 1 calc R U P A 1
C1_12 C 0.8863(16) 0.3078(11) 0.3558(8) 0.0242(17) Uani 0.213(2) 1 d DG U P A 2
C2_12 C 0.9671(19) 0.2619(13) 0.4027(8) 0.0318(18) Uani 0.213(2) 1 d DG U P A 2
H2_12 H 0.919172 0.224596 0.426933 0.038 Uiso 0.213(2) 1 calc R U P A 2
C3_12 C 1.1181(19) 0.2704(14) 0.4142(7) 0.037(2) Uani 0.213(2) 1 d DG U P A 2
H3_12 H 1.173339 0.239029 0.446302 0.044 Uiso 0.213(2) 1 calc R U P A 2
C4_12 C 1.1883(16) 0.3249(13) 0.3788(8) 0.0420(19) Uani 0.213(2) 1 d DG U P A 2
H4_12 H 1.291453 0.330802 0.386653 0.050 Uiso 0.213(2) 1 calc R U P A 2
C5_12 C 1.1074(19) 0.3709(10) 0.3319(7) 0.0371(19) Uani 0.213(2) 1 d DG U P A 2
H5_12 H 1.155400 0.408143 0.307634 0.045 Uiso 0.213(2) 1 calc R U P A 2
C6_12 C 0.9565(19) 0.3623(9) 0.3203(7) 0.0343(19) Uani 0.213(2) 1 d DG U P A 2
H6_12 H 0.901233 0.393710 0.288264 0.041 Uiso 0.213(2) 1 calc R U P A 2
C1_3 C 0.5351(6) 0.5223(3) 0.3241(2) 0.0329(7) Uani 0.787(2) 1 d DG U P A 1
C2_3 C 0.4175(6) 0.5488(4) 0.3500(2) 0.0371(7) Uani 0.787(2) 1 d DG U P A 1
H2_3 H 0.395027 0.516775 0.382905 0.045 Uiso 0.787(2) 1 calc R U P A 1
C3_3 C 0.3326(4) 0.6221(3) 0.32775(17) 0.0422(7) Uani 0.787(2) 1 d DG U P A 1
H3_3 H 0.252252 0.640256 0.345448 0.051 Uiso 0.787(2) 1 calc R U P A 1
C4_3 C 0.3655(3) 0.6690(2) 0.27960(14) 0.0414(8) Uani 0.787(2) 1 d DG U P A 1
H4_3 H 0.307502 0.719139 0.264389 0.050 Uiso 0.787(2) 1 calc R U P A 1
C5_3 C 0.4831(3) 0.6425(2) 0.25369(14) 0.0405(8) Uani 0.787(2) 1 d DG U P A 1
H5_3 H 0.505529 0.674542 0.220785 0.049 Uiso 0.787(2) 1 calc R U P A 1
C6_3 C 0.5679(4) 0.5692(3) 0.2759(2) 0.0388(7) Uani 0.787(2) 1 d DG U P A 1
H6_3 H 0.648306 0.551062 0.258241 0.047 Uiso 0.787(2) 1 calc R U P A 1
C1_13 C 0.547(3) 0.5159(12) 0.3208(10) 0.0331(18) Uani 0.213(2) 1 d DG U P A 2
C2_13 C 0.430(2) 0.5527(14) 0.3434(8) 0.0364(18) Uani 0.213(2) 1 d DG U P A 2
H2_13 H 0.400762 0.526659 0.377018 0.044 Uiso 0.213(2) 1 calc R U P A 2
C3_13 C 0.3573(17) 0.6277(12) 0.3168(7) 0.0379(18) Uani 0.213(2) 1 d DG U P A 2
H3_13 H 0.277870 0.652850 0.332314 0.046 Uiso 0.213(2) 1 calc R U P A 2
C4_13 C 0.4005(13) 0.6659(9) 0.2677(5) 0.0377(19) Uani 0.213(2) 1 d DG U P A 2
H4_13 H 0.350653 0.717091 0.249504 0.045 Uiso 0.213(2) 1 calc R U P A 2
C5_13 C 0.5168(14) 0.6291(9) 0.2450(6) 0.0421(19) Uani 0.213(2) 1 d DG U P A 2
H5_13 H 0.546331 0.655143 0.211398 0.051 Uiso 0.213(2) 1 calc R U P A 2
C6_13 C 0.5898(19) 0.5541(10) 0.2716(8) 0.0405(18) Uani 0.213(2) 1 d DG U P A 2
H6_13 H 0.669226 0.528952 0.256101 0.049 Uiso 0.213(2) 1 calc R U P A 2
C1_4 C 0.5859(6) 0.2396(3) 0.4808(2) 0.0355(8) Uani 0.787(2) 1 d DG U P A 1
C2_4 C 0.4841(6) 0.2845(2) 0.5078(2) 0.0380(8) Uani 0.787(2) 1 d DG U P A 1
H2_4 H 0.456222 0.344510 0.496595 0.046 Uiso 0.787(2) 1 calc R U P A 1
C3_4 C 0.4231(5) 0.2417(3) 0.55134(19) 0.0438(8) Uani 0.787(2) 1 d DG U P A 1
H3_4 H 0.353536 0.272378 0.569841 0.053 Uiso 0.787(2) 1 calc R U P A 1
C4_4 C 0.4639(3) 0.1539(2) 0.56778(16) 0.0448(8) Uani 0.787(2) 1 d DG U P A 1
H4_4 H 0.422185 0.124645 0.597516 0.054 Uiso 0.787(2) 1 calc R U P A 1
C5_4 C 0.5657(3) 0.1090(2) 0.54071(18) 0.0436(8) Uani 0.787(2) 1 d DG U P A 1
H5_4 H 0.593521 0.049042 0.551946 0.052 Uiso 0.787(2) 1 calc R U P A 1
C6_4 C 0.6266(4) 0.1519(3) 0.49720(19) 0.0413(8) Uani 0.787(2) 1 d DG U P A 1
H6_4 H 0.696208 0.121173 0.478700 0.050 Uiso 0.787(2) 1 calc R U P A 1
C1_14 C 0.603(2) 0.2471(12) 0.4842(9) 0.0391(19) Uani 0.213(2) 1 d DG U P A 2
C2_14 C 0.497(2) 0.2797(10) 0.5146(9) 0.0385(19) Uani 0.213(2) 1 d DG U P A 2
H2_14 H 0.458633 0.338532 0.506687 0.046 Uiso 0.213(2) 1 calc R U P A 2
C3_14 C 0.4481(18) 0.2261(11) 0.5566(8) 0.0404(18) Uani 0.213(2) 1 d DG U P A 2
H3_14 H 0.375705 0.248434 0.577309 0.048 Uiso 0.213(2) 1 calc R U P A 2
C4_14 C 0.5048(12) 0.1400(10) 0.5682(7) 0.0433(19) Uani 0.213(2) 1 d DG U P A 2
H4_14 H 0.471125 0.103443 0.596824 0.052 Uiso 0.213(2) 1 calc R U P A 2
C5_14 C 0.6107(12) 0.1074(9) 0.5378(8) 0.0439(19) Uani 0.213(2) 1 d DG U P A 2
H5_14 H 0.649470 0.048550 0.545715 0.053 Uiso 0.213(2) 1 calc R U P A 2
C6_14 C 0.6600(17) 0.1609(12) 0.4958(8) 0.0410(19) Uani 0.213(2) 1 d DG U P A 2
H6_14 H 0.732399 0.138647 0.475093 0.049 Uiso 0.213(2) 1 calc R U P A 2
C1_5 C 0.5668(4) 0.3440(2) 0.25350(14) 0.0340(6) Uani 0.787(2) 1 d DG U P A 1
C2_5 C 0.4228(4) 0.3672(2) 0.23223(17) 0.0379(8) Uani 0.787(2) 1 d DG U P A 1
H2_5 H 0.367953 0.400046 0.256284 0.045 Uiso 0.787(2) 1 calc R U P A 1
C3_5 C 0.3589(4) 0.3424(2) 0.17576(18) 0.0475(8) Uani 0.787(2) 1 d DG U P A 1
H3_5 H 0.260479 0.358317 0.161226 0.057 Uiso 0.787(2) 1 calc R U P A 1
C4_5 C 0.4391(4) 0.2944(3) 0.14056(14) 0.0535(8) Uani 0.787(2) 1 d DG U P A 1
H4_5 H 0.395472 0.277455 0.101971 0.064 Uiso 0.787(2) 1 calc R U P A 1
C5_5 C 0.5831(4) 0.2711(2) 0.16183(16) 0.0578(10) Uani 0.787(2) 1 d DG U P A 1
H5_5 H 0.637941 0.238321 0.137772 0.069 Uiso 0.787(2) 1 calc R U P A 1
C6_5 C 0.6470(3) 0.2959(2) 0.21830(17) 0.0518(9) Uani 0.787(2) 1 d DG U P A 1
H6_5 H 0.745417 0.280049 0.232830 0.062 Uiso 0.787(2) 1 calc R U P A 1
C1_15 C 0.5560(18) 0.3388(9) 0.2485(6) 0.0448(19) Uani 0.213(2) 1 d DG U P A 2
C2_15 C 0.6158(13) 0.2721(8) 0.2176(7) 0.0365(18) Uani 0.213(2) 1 d DG U P A 2
H2_15 H 0.702823 0.242242 0.234922 0.044 Uiso 0.213(2) 1 calc R U P A 2
C3_15 C 0.5482(14) 0.2491(8) 0.1612(6) 0.0447(19) Uani 0.213(2) 1 d DG U P A 2
H3_15 H 0.589110 0.203529 0.140109 0.054 Uiso 0.213(2) 1 calc R U P A 2
C4_15 C 0.4209(16) 0.2928(10) 0.1358(6) 0.0490(19) Uani 0.213(2) 1 d DG U P A 2
H4_15 H 0.374727 0.277059 0.097319 0.059 Uiso 0.213(2) 1 calc R U P A 2
C5_15 C 0.3611(16) 0.3594(10) 0.1667(7) 0.0460(19) Uani 0.213(2) 1 d DG U P A 2
H5_15 H 0.274055 0.389302 0.149342 0.055 Uiso 0.213(2) 1 calc R U P A 2
C6_15 C 0.4286(19) 0.3824(9) 0.2230(7) 0.0377(19) Uani 0.213(2) 1 d DG U P A 2
H6_15 H 0.387767 0.428016 0.244155 0.045 Uiso 0.213(2) 1 calc R U P A 2
C1_6 C 0.59895(18) 0.15885(9) 0.35913(7) 0.0339(6) Uani 0.787(2) 1 d DG U P A 1
C2_6 C 0.45204(17) 0.13919(11) 0.35707(8) 0.0396(6) Uani 0.787(2) 1 d DG U P A 1
H2_6 H 0.390380 0.181257 0.371930 0.048 Uiso 0.787(2) 1 calc R U P A 1
C3_6 C 0.39533(13) 0.05799(12) 0.33327(8) 0.0448(7) Uani 0.787(2) 1 d DG U P A 1
H3_6 H 0.294916 0.044558 0.331867 0.054 Uiso 0.787(2) 1 calc R U P A 1
C4_6 C 0.48554(17) -0.00355(9) 0.31154(7) 0.0422(6) Uani 0.787(2) 1 d DG U P A 1
H4_6 H 0.446782 -0.059049 0.295271 0.051 Uiso 0.787(2) 1 calc R U P A 1
C5_6 C 0.63246(16) 0.01611(9) 0.31360(7) 0.0418(5) Uani 0.787(2) 1 d DG U P A 1
H5_6 H 0.694114 -0.025958 0.298738 0.050 Uiso 0.787(2) 1 calc R U P A 1
C6_6 C 0.68917(14) 0.09731(10) 0.33739(7) 0.0373(5) Uani 0.787(2) 1 d DG U P A 1
H6_6 H 0.789580 0.110740 0.338802 0.045 Uiso 0.787(2) 1 calc R U P A 1
C1_16 C 0.5669(8) 0.1727(5) 0.3538(3) 0.0370(16) Uani 0.213(2) 1 d DG U P A 2
C2_16 C 0.4477(9) 0.1406(6) 0.3766(3) 0.0380(17) Uani 0.213(2) 1 d DG U P A 2
H2_16 H 0.424287 0.165899 0.411578 0.046 Uiso 0.213(2) 1 calc R U P A 2
C3_16 C 0.3626(7) 0.0715(5) 0.3482(3) 0.0483(18) Uani 0.213(2) 1 d DG U P A 2
H3_16 H 0.281121 0.049514 0.363750 0.058 Uiso 0.213(2) 1 calc R U P A 2
C4_16 C 0.3969(7) 0.0344(4) 0.2970(3) 0.0491(17) Uani 0.213(2) 1 d DG U P A 2
H4_16 H 0.338738 -0.012812 0.277604 0.059 Uiso 0.213(2) 1 calc R U P A 2
C5_16 C 0.5161(7) 0.0666(4) 0.2743(2) 0.0474(16) Uani 0.213(2) 1 d DG U P A 2
H5_16 H 0.539521 0.041247 0.239284 0.057 Uiso 0.213(2) 1 calc R U P A 2
C6_16 C 0.6012(6) 0.1357(4) 0.3027(3) 0.0407(15) Uani 0.213(2) 1 d DG U P A 2
H6_16 H 0.682690 0.157633 0.287111 0.049 Uiso 0.213(2) 1 calc R U P A 2

loop_
_atom_site_aniso_label
_atom_site_aniso_U_11
_atom_site_aniso_U_22
_atom_site_aniso_U_33
_atom_site_aniso_U_23
_atom_site_aniso_U_13
_atom_site_aniso_U_12
C1_1 0.030(2) 0.0304(18) 0.0306(18) 0.0043(14) 0.0062(14) 0.0030(13)
C2_1 0.0305(12) 0.034(2) 0.0325(19) 0.0072(13) 0.0062(15) 0.0037(15)
N2_1 0.0254(14) 0.0289(18) 0.0290(17) 0.0071(11) 0.0022(12) 0.0069(11)
N1_1 0.0286(17) 0.0283(15) 0.0363(15) 0.0090(10) 0.0014(11) 0.0041(11)
B1_1 0.023(2) 0.028(2) 0.0261(18) 0.0085(14) 0.0032(14) 0.0043(15)
C3_1 0.0275(14) 0.0324(18) 0.0305(19) 0.0008(15) 0.0035(17) 0.0014(14)
C4_1 0.0362(13) 0.0344(15) 0.035(2) 0.0020(16) 0.006(2) -0.0014(12)
C5_1 0.0367(13) 0.038(2) 0.036(2) -0.0035(19) 0.004(2) -0.0035(14)
C6_1 0.0341(13) 0.043(2) 0.032(2) -0.0022(14) 0.0040(15) 0.0012(16)
C7_1 0.0315(19) 0.0396(18) 0.0308(16) 0.0036(13) 0.0082(12) 0.0016(12)
C8_1 0.0282(13) 0.0330(18) 0.0308(17) 0.0049(12) 0.0077(13) 0.0034(13)
C1_11 0.030(4) 0.031(4) 0.030(3) -0.001(3) 0.003(3) 0.005(3)
C2_11 0.024(4) 0.025(4) 0.030(4) 0.008(3) 0.006(3) 0.011(3)
N2_11 0.029(4) 0.028(4) 0.028(4) 0.008(3) 0.004(3) 0.002(3)
N1_11 0.025(4) 0.030(3) 0.025(3) 0.010(3) 0.009(3) 0.004(3)
B1_11 0.029(3) 0.028(4) 0.026(3) 0.003(3) 0.002(3) 0.005(3)
C3_11 0.030(3) 0.032(3) 0.030(3) 0.001(3) 0.007(3) 0.001(3)
C4_11 0.035(4) 0.039(4) 0.031(4) 0.007(3) 0.009(3) 0.000(3)
C5_11 0.033(3) 0.038(4) 0.030(4) 0.000(3) 0.005(3) -0.003(3)
C6_11 0.035(3) 0.037(3) 0.030(4) 0.005(3) 0.007(4) 0.000(3)
C7_11 0.033(3) 0.033(3) 0.029(4) 0.002(3) 0.006(4) -0.004(3)
C8_11 0.029(3) 0.029(3) 0.029(3) 0.006(3) 0.006(3) 0.002(3)
C1_2 0.0290(15) 0.0418(17) 0.0345(14) -0.0075(13) 0.0047(13) 0.0004(13)
C2_2 0.0300(19) 0.0328(12) 0.0411(15) -0.0044(12) 0.0081(11) 0.0056(12)
C3_2 0.0292(16) 0.0390(13) 0.0414(16) -0.0063(13) 0.0053(12) 0.0064(12)
C4_2 0.0275(13) 0.0478(18) 0.0480(15) -0.0079(13) 0.0062(11) -0.0029(11)
C5_2 0.0321(12) 0.045(2) 0.0375(13) -0.0066(13) 0.0048(10) -0.0056(14)
C6_2 0.0320(12) 0.0437(19) 0.0303(13) -0.0046(12) 0.0040(11) -0.0026(13)
C1_12 0.018(3) 0.028(3) 0.026(3) -0.011(3) 0.004(3) -0.006(3)
C2_12 0.026(3) 0.036(3) 0.035(3) -0.010(3) 0.009(3) 0.006(3)
C3_12 0.031(3) 0.039(3) 0.044(4) -0.009(3) 0.011(3) 0.011(3)
C4_12 0.033(3) 0.044(3) 0.047(3) -0.008(3) 0.002(3) 0.002(3)
C5_12 0.033(3) 0.037(4) 0.042(3) -0.004(3) 0.009(3) -0.007(3)
C6_12 0.029(3) 0.038(4) 0.036(3) -0.009(3) 0.008(3) -0.003(3)
C1_3 0.0347(15) 0.0280(14) 0.0350(14) 0.0002(12) 0.0027(11) -0.0010(11)
C2_3 0.0355(16) 0.0385(14) 0.0375(16) 0.0010(11) 0.0067(11) 0.0019(12)
C3_3 0.0397(17) 0.0432(14) 0.0447(19) 0.0011(13) 0.0100(12) 0.0057(13)
C4_3 0.0441(17) 0.0363(12) 0.0437(18) 0.0010(12) 0.0074(12) 0.0063(12)
C5_3 0.051(2) 0.0317(14) 0.0408(15) 0.0043(11) 0.0136(12) 0.0037(13)
C6_3 0.0472(17) 0.0298(16) 0.0430(14) 0.0018(13) 0.0177(12) 0.0039(12)
C1_13 0.038(3) 0.025(3) 0.037(3) -0.005(3) 0.007(3) 0.002(3)
C2_13 0.036(3) 0.034(3) 0.039(3) 0.005(3) 0.005(3) -0.001(3)
C3_13 0.037(4) 0.038(3) 0.041(4) 0.003(3) 0.012(3) 0.007(3)
C4_13 0.044(4) 0.034(3) 0.036(4) 0.004(3) 0.008(3) 0.004(3)
C5_13 0.046(4) 0.035(3) 0.046(4) 0.001(3) 0.011(3) 0.005(3)
C6_13 0.045(4) 0.031(4) 0.045(3) 0.002(3) 0.006(3) 0.004(3)
C1_4 0.0394(17) 0.0369(14) 0.0290(13) 0.0022(11) 0.0025(12) -0.0002(12)
C2_4 0.0377(16) 0.0402(14) 0.0361(18) 0.0053(11) 0.0062(14) 0.0014(11)
C3_4 0.0408(18) 0.0503(19) 0.0407(15) 0.0079(13) 0.0084(14) 0.0027(12)
C4_4 0.0430(18) 0.0501(19) 0.0407(13) 0.0123(12) 0.0054(14) -0.0010(14)
C5_4 0.0486(19) 0.0423(13) 0.0387(13) 0.0101(11) 0.0041(17) 0.0001(14)
C6_4 0.047(2) 0.0407(15) 0.0351(13) 0.0064(12) 0.0050(14) 0.0053(14)
C1_14 0.042(4) 0.038(3) 0.036(3) 0.004(3) 0.005(3) 0.000(3)
C2_14 0.038(4) 0.040(3) 0.035(3) 0.005(3) 0.002(3) 0.003(3)
C3_14 0.040(4) 0.045(3) 0.038(3) 0.008(3) 0.011(3) 0.004(3)
C4_14 0.043(4) 0.045(3) 0.041(3) 0.012(3) 0.005(3) 0.007(3)
C5_14 0.044(4) 0.045(3) 0.041(3) 0.007(3) 0.004(4) 0.006(3)
C6_14 0.045(4) 0.040(3) 0.036(3) 0.008(3) 0.000(3) 0.000(3)
C1_5 0.0385(13) 0.0321(12) 0.0318(13) 0.0021(10) 0.0074(11) 0.0009(10)
C2_5 0.0386(12) 0.0349(15) 0.0397(17) -0.0017(13) 0.0052(12) -0.0010(12)
C3_5 0.0500(14) 0.0432(18) 0.0449(19) -0.0016(13) -0.0046(13) 0.0007(13)
C4_5 0.070(2) 0.0476(15) 0.0384(15) -0.0060(13) -0.0029(14) -0.0011(15)
C5_5 0.069(2) 0.061(2) 0.0431(14) -0.0113(16) 0.0105(16) 0.0143(17)
C6_5 0.054(2) 0.059(2) 0.0417(13) -0.0078(16) 0.0070(15) 0.0135(16)
C1_15 0.050(3) 0.045(3) 0.039(3) 0.003(3) 0.008(3) 0.005(3)
C2_15 0.040(3) 0.034(4) 0.035(3) -0.001(3) 0.007(3) -0.001(3)
C3_15 0.053(4) 0.044(4) 0.036(3) -0.006(3) 0.004(3) -0.003(3)
C4_15 0.060(3) 0.045(3) 0.038(3) -0.003(3) -0.003(3) 0.003(3)
C5_15 0.054(3) 0.044(4) 0.038(3) 0.002(3) 0.001(3) 0.000(3)
C6_15 0.044(3) 0.035(3) 0.035(3) 0.004(3) 0.008(3) 0.000(3)
C1_6 0.0363(12) 0.0344(12) 0.0299(11) 0.0058(9) 0.0028(9) -0.0004(10)
C2_6 0.0368(12) 0.0377(12) 0.0429(16) 0.0035(11) 0.0024(11) 0.0037(10)
C3_6 0.0437(13) 0.0426(13) 0.0455(16) 0.0025(12) 0.0002(12) -0.0047(11)
C4_6 0.0543(14) 0.0368(12) 0.0338(11) 0.0013(9) 0.0026(10) -0.0083(10)
C5_6 0.0530(13) 0.0373(12) 0.0374(12) -0.0035(9) 0.0141(10) -0.0009(10)
C6_6 0.0412(12) 0.0380(11) 0.0343(11) -0.0009(9) 0.0109(9) -0.0012(9)
C1_16 0.044(3) 0.031(3) 0.038(3) 0.000(3) 0.013(3) 0.006(3)
C2_16 0.042(3) 0.036(3) 0.033(3) 0.008(3) 0.000(3) -0.002(3)
C3_16 0.052(3) 0.042(3) 0.048(3) 0.004(3) 0.000(3) -0.003(3)
C4_16 0.053(3) 0.042(3) 0.050(3) 0.003(3) 0.003(3) -0.010(3)
C5_16 0.053(3) 0.042(3) 0.048(3) -0.004(3) 0.008(3) -0.005(3)
C6_16 0.045(3) 0.036(3) 0.042(3) -0.004(3) 0.014(3) -0.002(3)

loop_
_atom_type_symbol
_atom_type_description
_atom_type_scat_dispersion_real
_atom_type_scat_dispersion_imag
_atom_type_scat_source
C C 0.0181 0.0091 'International Tables Vol C Tables 4.2.6.8 and 6.1.1.4'
H H 0.0000 0.0000 'International Tables Vol C Tables 4.2.6.8 and 6.1.1.4'
B B 0.0090 0.0039 'International Tables Vol C Tables 4.2.6.8 and 6.1.1.4'
N N 0.0311 0.0180 'International Tables Vol C Tables 4.2.6.8 and 6.1.1.4'

loop_
_exptl_crystal_face_index_h
_exptl_crystal_face_index_k
_exptl_crystal_face_index_l
_exptl_crystal_face_perp_dist
1 0 2 0.1204
-1 0 -2 0.1833
2 -2 -1 0.2356
1 -1 -1 0.2349
-2 2 1 0.1969
-1 1 1 0.1881
1 -2 -2 0.2068
-1 2 2 0.1201
-1 1 -2 0.1737
1 -1 2 0.1385
0 0 -1 0.1309
0 0 1 0.0425
0 -2 1 0.0653
0 2 -1 0.1305
0 -1 -2 0.1008
0 1 2 0.0565
-2 0 1 0.2173
2 0 -1 0.2316
-2 -1 -1 0.2004
2 1 1 0.2024
0 1 -2 0.0995
0 1 -1 0.0936
0 -1 1 0.0798
0 -1 2 0.0696
-1 -2 2 0.0431
1 2 -2 0.1772
0 -1 -2 0.0698

loop_
_geom_angle_atom_site_label_1
_geom_angle_atom_site_label_2
_geom_angle_atom_site_label_3
_geom_angle
_geom_angle_site_symmetry_1
_geom_angle_site_symmetry_3
_geom_angle_publ_flag
C2_1 C1_1 C1_4 121.6(6) . . ?
C2_1 C1_1 C8_1 120.6(6) . . ?
C1_4 C1_1 C8_1 117.5(6) . . ?
C1_1 C2_1 N2_1 117.8(5) . . ?
C1_1 C2_1 C1_6 127.2(5) . . ?
N2_1 C2_1 C1_6 115.0(4) . . ?
C1_2 N2_1 C2_1 126.0(4) . . ?
C1_2 N2_1 B1_1 119.6(5) . . ?
C2_1 N2_1 B1_1 104.6(4) . . ?
B1_1 N1_1 C3_1 121.7(4) . . ?
B1_1 N1_1 C1_3 124.5(4) . . ?
C3_1 N1_1 C1_3 113.8(5) . . ?
N1_1 B1_1 N2_1 116.8(4) . . ?
N1_1 B1_1 C1_5 124.9(4) . . ?
N2_1 B1_1 C1_5 118.3(5) . . ?
C4_1 C3_1 C8_1 118.7(4) . . ?
C4_1 C3_1 N1_1 117.8(4) . . ?
C8_1 C3_1 N1_1 123.4(5) . . ?
C5_1 C4_1 C3_1 121.8(4) . . ?
C5_1 C4_1 H4_1 119.1 . . ?
C3_1 C4_1 H4_1 119.1 . . ?
C4_1 C5_1 C6_1 119.2(5) . . ?
C4_1 C5_1 H5_1 120.4 . . ?
C6_1 C5_1 H5_1 120.4 . . ?
C7_1 C6_1 C5_1 119.6(4) . . ?
C7_1 C6_1 H6_1 120.2 . . ?
C5_1 C6_1 H6_1 120.2 . . ?
C6_1 C7_1 C8_1 122.7(4) . . ?
C6_1 C7_1 H7_1 118.6 . . ?
C8_1 C7_1 H7_1 118.6 . . ?
C7_1 C8_1 C3_1 118.0(4) . . ?
C7_1 C8_1 C1_1 118.6(5) . . ?
C3_1 C8_1 C1_1 123.4(5) . . ?
C1_13 C1_11 C2_11 123(2) . . ?
C1_13 C1_11 C8_11 120(2) . . ?
C2_11 C1_11 C8_11 115.8(17) . . ?
C1_11 C2_11 N2_11 117.5(16) . . ?
C1_11 C2_11 C1_15 131.8(17) . . ?
N2_11 C2_11 C1_15 110.4(16) . . ?
C1_12 N2_11 C2_11 135.0(19) . . ?
C1_12 N2_11 B1_11 110.8(19) . . ?
C2_11 N2_11 B1_11 107.3(17) . . ?
B1_11 N1_11 C3_11 118.7(18) . . ?
B1_11 N1_11 C1_14 125.6(19) . . ?
C3_11 N1_11 C1_14 116(2) . . ?
N1_11 B1_11 N2_11 117(2) . . ?
N1_11 B1_11 C1_16 122(2) . . ?
N2_11 B1_11 C1_16 119.9(18) . . ?
C8_11 C3_11 C4_11 119.5(17) . . ?
C8_11 C3_11 N1_11 124.1(19) . . ?
C4_11 C3_11 N1_11 116.5(17) . . ?
C5_11 C4_11 C3_11 120.2(16) . . ?
C5_11 C4_11 H4_11 119.9 . . ?
C3_11 C4_11 H4_11 119.9 . . ?
C6_11 C5_11 C4_11 118.5(18) . . ?
C6_11 C5_11 H5_11 120.8 . . ?
C4_11 C5_11 H5_11 120.8 . . ?
C7_11 C6_11 C5_11 122(2) . . ?
C7_11 C6_11 H6_11 119.2 . . ?
C5_11 C6_11 H6_11 119.2 . . ?
C6_11 C7_11 C8_11 122.1(17) . . ?
C6_11 C7_11 H7_11 118.9 . . ?
C8_11 C7_11 H7_11 118.9 . . ?
C3_11 C8_11 C7_11 117.5(17) . . ?
C3_11 C8_11 C1_11 128(2) . . ?
C7_11 C8_11 C1_11 114.9(17) . . ?
C2_2 C1_2 C6_2 120.0 . . ?
C2_2 C1_2 N2_1 118.1(3) . . ?
C6_2 C1_2 N2_1 121.5(3) . . ?
C3_2 C2_2 C1_2 120.0 . . ?
C3_2 C2_2 H2_2 120.0 . . ?
C1_2 C2_2 H2_2 120.0 . . ?
C2_2 C3_2 C4_2 120.0 . . ?
C2_2 C3_2 H3_2 120.0 . . ?
C4_2 C3_2 H3_2 120.0 . . ?
C5_2 C4_2 C3_2 120.0 . . ?
C5_2 C4_2 H4_2 120.0 . . ?
C3_2 C4_2 H4_2 120.0 . . ?
C4_2 C5_2 C6_2 120.0 . . ?
C4_2 C5_2 H5_2 120.0 . . ?
C6_2 C5_2 H5_2 120.0 . . ?
C5_2 C6_2 C1_2 120.0 . . ?
C5_2 C6_2 H6_2 120.0 . . ?
C1_2 C6_2 H6_2 120.0 . . ?
C2_12 C1_12 C6_12 120.0 . . ?
C2_12 C1_12 N2_11 128.7(14) . . ?
C6_12 C1_12 N2_11 111.3(14) . . ?
C1_12 C2_12 C3_12 120.0 . . ?
C1_12 C2_12 H2_12 120.0 . . ?
C3_12 C2_12 H2_12 120.0 . . ?
C4_12 C3_12 C2_12 120.0 . . ?
C4_12 C3_12 H3_12 120.0 . . ?
C2_12 C3_12 H3_12 120.0 . . ?
C5_12 C4_12 C3_12 120.0 . . ?
C5_12 C4_12 H4_12 120.0 . . ?
C3_12 C4_12 H4_12 120.0 . . ?
C4_12 C5_12 C6_12 120.0 . . ?
C4_12 C5_12 H5_12 120.0 . . ?
C6_12 C5_12 H5_12 120.0 . . ?
C5_12 C6_12 C1_12 120.0 . . ?
C5_12 C6_12 H6_12 120.0 . . ?
C1_12 C6_12 H6_12 120.0 . . ?
C2_3 C1_3 C6_3 120.0 . . ?
C2_3 C1_3 N1_1 119.5(3) . . ?
C6_3 C1_3 N1_1 120.5(3) . . ?
C3_3 C2_3 C1_3 120.0 . . ?
C3_3 C2_3 H2_3 120.0 . . ?
C1_3 C2_3 H2_3 120.0 . . ?
C4_3 C3_3 C2_3 120.0 . . ?
C4_3 C3_3 H3_3 120.0 . . ?
C2_3 C3_3 H3_3 120.0 . . ?
C3_3 C4_3 C5_3 120.0 . . ?
C3_3 C4_3 H4_3 120.0 . . ?
C5_3 C4_3 H4_3 120.0 . . ?
C6_3 C5_3 C4_3 120.0 . . ?
C6_3 C5_3 H5_3 120.0 . . ?
C4_3 C5_3 H5_3 120.0 . . ?
C5_3 C6_3 C1_3 120.0 . . ?
C5_3 C6_3 H6_3 120.0 . . ?
C1_3 C6_3 H6_3 120.0 . . ?
C1_11 C1_13 C2_13 120.5(19) . . ?
C1_11 C1_13 C6_13 119.5(19) . . ?
C2_13 C1_13 C6_13 120.0 . . ?
C3_13 C2_13 C1_13 120.0 . . ?
C3_13 C2_13 H2_13 120.0 . . ?
C1_13 C2_13 H2_13 120.0 . . ?
C4_13 C3_13 C2_13 120.0 . . ?
C4_13 C3_13 H3_13 120.0 . . ?
C2_13 C3_13 H3_13 120.0 . . ?
C3_13 C4_13 C5_13 120.0 . . ?
C3_13 C4_13 H4_13 120.0 . . ?
C5_13 C4_13 H4_13 120.0 . . ?
C6_13 C5_13 C4_13 120.0 . . ?
C6_13 C5_13 H5_13 120.0 . . ?
C4_13 C5_13 H5_13 120.0 . . ?
C5_13 C6_13 C1_13 120.0 . . ?
C5_13 C6_13 H6_13 120.0 . . ?
C1_13 C6_13 H6_13 120.0 . . ?
C2_4 C1_4 C6_4 120.0 . . ?
C2_4 C1_4 C1_1 117.9(6) . . ?
C6_4 C1_4 C1_1 122.1(6) . . ?
C1_4 C2_4 C3_4 120.0 . . ?
C1_4 C2_4 H2_4 120.0 . . ?
C3_4 C2_4 H2_4 120.0 . . ?
C4_4 C3_4 C2_4 120.0 . . ?
C4_4 C3_4 H3_4 120.0 . . ?
C2_4 C3_4 H3_4 120.0 . . ?
C5_4 C4_4 C3_4 120.0 . . ?
C5_4 C4_4 H4_4 120.0 . . ?
C3_4 C4_4 H4_4 120.0 . . ?
C4_4 C5_4 C6_4 120.0 . . ?
C4_4 C5_4 H5_4 120.0 . . ?
C6_4 C5_4 H5_4 120.0 . . ?
C5_4 C6_4 C1_4 120.0 . . ?
C5_4 C6_4 H6_4 120.0 . . ?
C1_4 C6_4 H6_4 120.0 . . ?
C2_14 C1_14 C6_14 120.0 . . ?
C2_14 C1_14 N1_11 126.3(18) . . ?
C6_14 C1_14 N1_11 113.5(18) . . ?
C3_14 C2_14 C1_14 120.0 . . ?
C3_14 C2_14 H2_14 120.0 . . ?
C1_14 C2_14 H2_14 120.0 . . ?
C2_14 C3_14 C4_14 120.0 . . ?
C2_14 C3_14 H3_14 120.0 . . ?
C4_14 C3_14 H3_14 120.0 . . ?
C3_14 C4_14 C5_14 120.0 . . ?
C3_14 C4_14 H4_14 120.0 . . ?
C5_14 C4_14 H4_14 120.0 . . ?
C4_14 C5_14 C6_14 120.0 . . ?
C4_14 C5_14 H5_14 120.0 . . ?
C6_14 C5_14 H5_14 120.0 . . ?
C5_14 C6_14 C1_14 120.0 . . ?
C5_14 C6_14 H6_14 120.0 . . ?
C1_14 C6_14 H6_14 120.0 . . ?
C2_5 C1_5 C6_5 120.0 . . ?
C2_5 C1_5 B1_1 124.6(4) . . ?
C6_5 C1_5 B1_1 115.3(4) . . ?
C1_5 C2_5 C3_5 120.0 . . ?
C1_5 C2_5 H2_5 120.0 . . ?
C3_5 C2_5 H2_5 120.0 . . ?
C4_5 C3_5 C2_5 120.0 . . ?
C4_5 C3_5 H3_5 120.0 . . ?
C2_5 C3_5 H3_5 120.0 . . ?
C3_5 C4_5 C5_5 120.0 . . ?
C3_5 C4_5 H4_5 120.0 . . ?
C5_5 C4_5 H4_5 120.0 . . ?
C4_5 C5_5 C6_5 120.0 . . ?
C4_5 C5_5 H5_5 120.0 . . ?
C6_5 C5_5 H5_5 120.0 . . ?
C5_5 C6_5 C1_5 120.0 . . ?
C5_5 C6_5 H6_5 120.0 . . ?
C1_5 C6_5 H6_5 120.0 . . ?
C2_15 C1_15 C6_15 120.0 . . ?
C2_15 C1_15 C2_11 123.1(13) . . ?
C6_15 C1_15 C2_11 116.6(13) . . ?
C3_15 C2_15 C1_15 120.0 . . ?
C3_15 C2_15 H2_15 120.0 . . ?
C1_15 C2_15 H2_15 120.0 . . ?
C2_15 C3_15 C4_15 120.0 . . ?
C2_15 C3_15 H3_15 120.0 . . ?
C4_15 C3_15 H3_15 120.0 . . ?
C5_15 C4_15 C3_15 120.0 . . ?
C5_15 C4_15 H4_15 120.0 . . ?
C3_15 C4_15 H4_15 120.0 . . ?
C4_15 C5_15 C6_15 120.0 . . ?
C4_15 C5_15 H5_15 120.0 . . ?
C6_15 C5_15 H5_15 120.0 . . ?
C5_15 C6_15 C1_15 120.0 . . ?
C5_15 C6_15 H6_15 120.0 . . ?
C1_15 C6_15 H6_15 120.0 . . ?
C2_6 C1_6 C6_6 120.0 . . ?
C2_6 C1_6 C2_1 121.7(3) . . ?
C6_6 C1_6 C2_1 118.3(4) . . ?
C1_6 C2_6 C3_6 120.0 . . ?
C1_6 C2_6 H2_6 120.0 . . ?
C3_6 C2_6 H2_6 120.0 . . ?
C4_6 C3_6 C2_6 120.0 . . ?
C4_6 C3_6 H3_6 120.0 . . ?
C2_6 C3_6 H3_6 120.0 . . ?
C3_6 C4_6 C5_6 120.0 . . ?
C3_6 C4_6 H4_6 120.0 . . ?
C5_6 C4_6 H4_6 120.0 . . ?
C6_6 C5_6 C4_6 120.0 . . ?
C6_6 C5_6 H5_6 120.0 . . ?
C4_6 C5_6 H5_6 120.0 . . ?
C5_6 C6_6 C1_6 120.0 . . ?
C5_6 C6_6 H6_6 120.0 . . ?
C1_6 C6_6 H6_6 120.0 . . ?
C2_16 C1_16 C6_16 120.0 . . ?
C2_16 C1_16 B1_11 125.4(12) . . ?
C6_16 C1_16 B1_11 114.2(12) . . ?
C3_16 C2_16 C1_16 120.0 . . ?
C3_16 C2_16 H2_16 120.0 . . ?
C1_16 C2_16 H2_16 120.0 . . ?
C2_16 C3_16 C4_16 120.0 . . ?
C2_16 C3_16 H3_16 120.0 . . ?
C4_16 C3_16 H3_16 120.0 . . ?
C5_16 C4_16 C3_16 120.0 . . ?
C5_16 C4_16 H4_16 120.0 . . ?
C3_16 C4_16 H4_16 120.0 . . ?
C4_16 C5_16 C6_16 120.0 . . ?
C4_16 C5_16 H5_16 120.0 . . ?
C6_16 C5_16 H5_16 120.0 . . ?
C5_16 C6_16 C1_16 120.0 . . ?
C5_16 C6_16 H6_16 120.0 . . ?
C1_16 C6_16 H6_16 120.0 . . ?

loop_
_geom_bond_atom_site_label_1
_geom_bond_atom_site_label_2
_geom_bond_distance
_geom_bond_site_symmetry_2
_geom_bond_publ_flag
C1_1 C2_1 1.392(7) . ?
C1_1 C1_4 1.448(9) . ?
C1_1 C8_1 1.464(6) . ?
C2_1 N2_1 1.457(5) . ?
C2_1 C1_6 1.517(7) . ?
N2_1 C1_2 1.431(7) . ?
N2_1 B1_1 1.460(4) . ?
N1_1 B1_1 1.386(6) . ?
N1_1 C3_1 1.463(5) . ?
N1_1 C1_3 1.538(4) . ?
B1_1 C1_5 1.549(7) . ?
C3_1 C4_1 1.408(6) . ?
C3_1 C8_1 1.412(4) . ?
C4_1 C5_1 1.383(5) . ?
C4_1 H4_1 0.9500 . ?
C5_1 C6_1 1.390(4) . ?
C5_1 H5_1 0.9500 . ?
C6_1 C7_1 1.374(5) . ?
C6_1 H6_1 0.9500 . ?
C7_1 C8_1 1.396(5) . ?
C7_1 H7_1 0.9500 . ?
C1_11 C1_13 1.16(2) . ?
C1_11 C2_11 1.423(18) . ?
C1_11 C8_11 1.480(17) . ?
C2_11 N2_11 1.432(15) . ?
C2_11 C1_15 1.56(3) . ?
N2_11 C1_12 1.40(3) . ?
N2_11 B1_11 1.440(19) . ?
N1_11 B1_11 1.396(19) . ?
N1_11 C3_11 1.471(18) . ?
N1_11 C1_14 1.56(3) . ?
B1_11 C1_16 1.59(3) . ?
C3_11 C8_11 1.390(14) . ?
C3_11 C4_11 1.434(18) . ?
C4_11 C5_11 1.385(17) . ?
C4_11 H4_11 0.9500 . ?
C5_11 C6_11 1.368(14) . ?
C5_11 H5_11 0.9500 . ?
C6_11 C7_11 1.352(17) . ?
C6_11 H6_11 0.9500 . ?
C7_11 C8_11 1.395(19) . ?
C7_11 H7_11 0.9500 . ?
C1_2 C2_2 1.3900 . ?
C1_2 C6_2 1.3900 . ?
C2_2 C3_2 1.3900 . ?
C2_2 H2_2 0.9500 . ?
C3_2 C4_2 1.3900 . ?
C3_2 H3_2 0.9500 . ?
C4_2 C5_2 1.3900 . ?
C4_2 H4_2 0.9500 . ?
C5_2 C6_2 1.3900 . ?
C5_2 H5_2 0.9500 . ?
C6_2 H6_2 0.9500 . ?
C1_12 C2_12 1.3900 . ?
C1_12 C6_12 1.3900 . ?
C2_12 C3_12 1.3900 . ?
C2_12 H2_12 0.9500 . ?
C3_12 C4_12 1.3900 . ?
C3_12 H3_12 0.9500 . ?
C4_12 C5_12 1.3900 . ?
C4_12 H4_12 0.9500 . ?
C5_12 C6_12 1.3900 . ?
C5_12 H5_12 0.9500 . ?
C6_12 H6_12 0.9500 . ?
C1_3 C2_3 1.3900 . ?
C1_3 C6_3 1.3900 . ?
C2_3 C3_3 1.3900 . ?
C2_3 H2_3 0.9500 . ?
C3_3 C4_3 1.3900 . ?
C3_3 H3_3 0.9500 . ?
C4_3 C5_3 1.3900 . ?
C4_3 H4_3 0.9500 . ?
C5_3 C6_3 1.3900 . ?
C5_3 H5_3 0.9500 . ?
C6_3 H6_3 0.9500 . ?
C1_13 C2_13 1.3900 . ?
C1_13 C6_13 1.3900 . ?
C2_13 C3_13 1.3900 . ?
C2_13 H2_13 0.9500 . ?
C3_13 C4_13 1.3900 . ?
C3_13 H3_13 0.9500 . ?
C4_13 C5_13 1.3900 . ?
C4_13 H4_13 0.9500 . ?
C5_13 C6_13 1.3900 . ?
C5_13 H5_13 0.9500 . ?
C6_13 H6_13 0.9500 . ?
C1_4 C2_4 1.3900 . ?
C1_4 C6_4 1.3900 . ?
C2_4 C3_4 1.3900 . ?
C2_4 H2_4 0.9500 . ?
C3_4 C4_4 1.3900 . ?
C3_4 H3_4 0.9500 . ?
C4_4 C5_4 1.3900 . ?
C4_4 H4_4 0.9500 . ?
C5_4 C6_4 1.3900 . ?
C5_4 H5_4 0.9500 . ?
C6_4 H6_4 0.9500 . ?
C1_14 C2_14 1.3900 . ?
C1_14 C6_14 1.3900 . ?
C2_14 C3_14 1.3900 . ?
C2_14 H2_14 0.9500 . ?
C3_14 C4_14 1.3900 . ?
C3_14 H3_14 0.9500 . ?
C4_14 C5_14 1.3900 . ?
C4_14 H4_14 0.9500 . ?
C5_14 C6_14 1.3900 . ?
C5_14 H5_14 0.9500 . ?
C6_14 H6_14 0.9500 . ?
C1_5 C2_5 1.3900 . ?
C1_5 C6_5 1.3900 . ?
C2_5 C3_5 1.3900 . ?
C2_5 H2_5 0.9500 . ?
C3_5 C4_5 1.3900 . ?
C3_5 H3_5 0.9500 . ?
C4_5 C5_5 1.3900 . ?
C4_5 H4_5 0.9500 . ?
C5_5 C6_5 1.3900 . ?
C5_5 H5_5 0.9500 . ?
C6_5 H6_5 0.9500 . ?
C1_15 C2_15 1.3900 . ?
C1_15 C6_15 1.3900 . ?
C2_15 C3_15 1.3900 . ?
C2_15 H2_15 0.9500 . ?
C3_15 C4_15 1.3900 . ?
C3_15 H3_15 0.9500 . ?
C4_15 C5_15 1.3900 . ?
C4_15 H4_15 0.9500 . ?
C5_15 C6_15 1.3900 . ?
C5_15 H5_15 0.9500 . ?
C6_15 H6_15 0.9500 . ?
C1_6 C2_6 1.3900 . ?
C1_6 C6_6 1.3900 . ?
C2_6 C3_6 1.3900 . ?
C2_6 H2_6 0.9500 . ?
C3_6 C4_6 1.3900 . ?
C3_6 H3_6 0.9500 . ?
C4_6 C5_6 1.3900 . ?
C4_6 H4_6 0.9500 . ?
C5_6 C6_6 1.3900 . ?
C5_6 H5_6 0.9500 . ?
C6_6 H6_6 0.9500 . ?
C1_16 C2_16 1.3900 . ?
C1_16 C6_16 1.3900 . ?
C2_16 C3_16 1.3900 . ?
C2_16 H2_16 0.9500 . ?
C3_16 C4_16 1.3900 . ?
C3_16 H3_16 0.9500 . ?
C4_16 C5_16 1.3900 . ?
C4_16 H4_16 0.9500 . ?
C5_16 C6_16 1.3900 . ?
C5_16 H5_16 0.9500 . ?
C6_16 H6_16 0.9500 . ?

loop_
_geom_torsion_atom_site_label_1
_geom_torsion_atom_site_label_2
_geom_torsion_atom_site_label_3
_geom_torsion_atom_site_label_4
_geom_torsion
_geom_torsion_site_symmetry_1
_geom_torsion_site_symmetry_2
_geom_torsion_site_symmetry_3
_geom_torsion_site_symmetry_4
_geom_torsion_publ_flag
C1_4 C1_1 C2_1 N2_1 -171.0(8) . . . . ?
C8_1 C1_1 C2_1 N2_1 3.8(13) . . . . ?
C1_4 C1_1 C2_1 C1_6 12.1(15) . . . . ?
C8_1 C1_1 C2_1 C1_6 -173.1(7) . . . . ?
C1_1 C2_1 N2_1 C1_2 66.3(9) . . . . ?
C1_6 C2_1 N2_1 C1_2 -116.5(6) . . . . ?
C1_1 C2_1 N2_1 B1_1 -78.8(8) . . . . ?
C1_6 C2_1 N2_1 B1_1 98.5(6) . . . . ?
C3_1 N1_1 B1_1 N2_1 -4.5(9) . . . . ?
C1_3 N1_1 B1_1 N2_1 174.8(5) . . . . ?
C3_1 N1_1 B1_1 C1_5 173.4(7) . . . . ?
C1_3 N1_1 B1_1 C1_5 -7.3(10) . . . . ?
C1_2 N2_1 B1_1 N1_1 -68.9(7) . . . . ?
C2_1 N2_1 B1_1 N1_1 78.9(7) . . . . ?
C1_2 N2_1 B1_1 C1_5 113.0(7) . . . . ?
C2_1 N2_1 B1_1 C1_5 -99.1(6) . . . . ?
B1_1 N1_1 C3_1 C4_1 141.3(8) . . . . ?
C1_3 N1_1 C3_1 C4_1 -38.1(11) . . . . ?
B1_1 N1_1 C3_1 C8_1 -40.3(13) . . . . ?
C1_3 N1_1 C3_1 C8_1 140.3(9) . . . . ?
C8_1 C3_1 C4_1 C5_1 2.2(14) . . . . ?
N1_1 C3_1 C4_1 C5_1 -179.4(8) . . . . ?
C3_1 C4_1 C5_1 C6_1 -1.7(12) . . . . ?
C4_1 C5_1 C6_1 C7_1 -0.4(10) . . . . ?
C5_1 C6_1 C7_1 C8_1 2.0(10) . . . . ?
C6_1 C7_1 C8_1 C3_1 -1.5(11) . . . . ?
C6_1 C7_1 C8_1 C1_1 179.9(7) . . . . ?
C4_1 C3_1 C8_1 C7_1 -0.6(13) . . . . ?
N1_1 C3_1 C8_1 C7_1 -178.9(8) . . . . ?
C4_1 C3_1 C8_1 C1_1 177.9(9) . . . . ?
N1_1 C3_1 C8_1 C1_1 -0.4(15) . . . . ?
C2_1 C1_1 C8_1 C7_1 -140.6(9) . . . . ?
C1_4 C1_1 C8_1 C7_1 34.4(12) . . . . ?
C2_1 C1_1 C8_1 C3_1 40.8(14) . . . . ?
C1_4 C1_1 C8_1 C3_1 -144.1(10) . . . . ?
C1_13 C1_11 C2_11 N2_11 167(3) . . . . ?
C8_11 C1_11 C2_11 N2_11 -1(3) . . . . ?
C1_13 C1_11 C2_11 C1_15 -21(4) . . . . ?
C8_11 C1_11 C2_11 C1_15 172(3) . . . . ?
C1_11 C2_11 N2_11 C1_12 -69(3) . . . . ?
C1_15 C2_11 N2_11 C1_12 117(3) . . . . ?
C1_11 C2_11 N2_11 B1_11 78(3) . . . . ?
C1_15 C2_11 N2_11 B1_11 -97(2) . . . . ?
C3_11 N1_11 B1_11 N2_11 9(4) . . . . ?
C1_14 N1_11 B1_11 N2_11 -173(3) . . . . ?
C3_11 N1_11 B1_11 C1_16 -161(3) . . . . ?
C1_14 N1_11 B1_11 C1_16 17(5) . . . . ?
C1_12 N2_11 B1_11 N1_11 72(3) . . . . ?
C2_11 N2_11 B1_11 N1_11 -84(3) . . . . ?
C1_12 N2_11 B1_11 C1_16 -118(3) . . . . ?
C2_11 N2_11 B1_11 C1_16 86(3) . . . . ?
B1_11 N1_11 C3_11 C8_11 36(5) . . . . ?
C1_14 N1_11 C3_11 C8_11 -142(4) . . . . ?
B1_11 N1_11 C3_11 C4_11 -145(3) . . . . ?
C1_14 N1_11 C3_11 C4_11 37(4) . . . . ?
C8_11 C3_11 C4_11 C5_11 3(4) . . . . ?
N1_11 C3_11 C4_11 C5_11 -177(3) . . . . ?
C3_11 C4_11 C5_11 C6_11 -7(4) . . . . ?
C4_11 C5_11 C6_11 C7_11 4(4) . . . . ?
C5_11 C6_11 C7_11 C8_11 4(5) . . . . ?
C4_11 C3_11 C8_11 C7_11 4(5) . . . . ?
N1_11 C3_11 C8_11 C7_11 -176(3) . . . . ?
C4_11 C3_11 C8_11 C1_11 -176(3) . . . . ?
N1_11 C3_11 C8_11 C1_11 3(6) . . . . ?
C6_11 C7_11 C8_11 C3_11 -8(6) . . . . ?
C6_11 C7_11 C8_11 C1_11 173(3) . . . . ?
C1_13 C1_11 C8_11 C3_11 148(4) . . . . ?
C2_11 C1_11 C8_11 C3_11 -44(5) . . . . ?
C1_13 C1_11 C8_11 C7_11 -32(5) . . . . ?
C2_11 C1_11 C8_11 C7_11 136(3) . . . . ?
C2_1 N2_1 C1_2 C2_2 25.3(6) . . . . ?
B1_1 N2_1 C1_2 C2_2 165.8(4) . . . . ?
C2_1 N2_1 C1_2 C6_2 -162.1(4) . . . . ?
B1_1 N2_1 C1_2 C6_2 -21.6(6) . . . . ?
C6_2 C1_2 C2_2 C3_2 0.0 . . . . ?
N2_1 C1_2 C2_2 C3_2 172.7(5) . . . . ?
C1_2 C2_2 C3_2 C4_2 0.0 . . . . ?
C2_2 C3_2 C4_2 C5_2 0.0 . . . . ?
C3_2 C4_2 C5_2 C6_2 0.0 . . . . ?
C4_2 C5_2 C6_2 C1_2 0.0 . . . . ?
C2_2 C1_2 C6_2 C5_2 0.0 . . . . ?
N2_1 C1_2 C6_2 C5_2 -172.5(5) . . . . ?
C2_11 N2_11 C1_12 C2_12 149.0(19) . . . . ?
B1_11 N2_11 C1_12 C2_12 3(2) . . . . ?
C2_11 N2_11 C1_12 C6_12 -30(3) . . . . ?
B1_11 N2_11 C1_12 C6_12 -175.7(15) . . . . ?
C6_12 C1_12 C2_12 C3_12 0.0 . . . . ?
N2_11 C1_12 C2_12 C3_12 -178.6(19) . . . . ?
C1_12 C2_12 C3_12 C4_12 0.0 . . . . ?
C2_12 C3_12 C4_12 C5_12 0.0 . . . . ?
C3_12 C4_12 C5_12 C6_12 0.0 . . . . ?
C4_12 C5_12 C6_12 C1_12 0.0 . . . . ?
C2_12 C1_12 C6_12 C5_12 0.0 . . . . ?
N2_11 C1_12 C6_12 C5_12 178.8(16) . . . . ?
B1_1 N1_1 C1_3 C2_3 121.1(6) . . . . ?
C3_1 N1_1 C1_3 C2_3 -59.5(6) . . . . ?
B1_1 N1_1 C1_3 C6_3 -58.1(7) . . . . ?
C3_1 N1_1 C1_3 C6_3 121.3(6) . . . . ?
C6_3 C1_3 C2_3 C3_3 0.0 . . . . ?
N1_1 C1_3 C2_3 C3_3 -179.2(5) . . . . ?
C1_3 C2_3 C3_3 C4_3 0.0 . . . . ?
C2_3 C3_3 C4_3 C5_3 0.0 . . . . ?
C3_3 C4_3 C5_3 C6_3 0.0 . . . . ?
C4_3 C5_3 C6_3 C1_3 0.0 . . . . ?
C2_3 C1_3 C6_3 C5_3 0.0 . . . . ?
N1_1 C1_3 C6_3 C5_3 179.2(5) . . . . ?
C2_11 C1_11 C1_13 C2_13 129(2) . . . . ?
C8_11 C1_11 C1_13 C2_13 -64(3) . . . . ?
C2_11 C1_11 C1_13 C6_13 -51(3) . . . . ?
C8_11 C1_11 C1_13 C6_13 116(3) . . . . ?
C1_11 C1_13 C2_13 C3_13 -179(3) . . . . ?
C6_13 C1_13 C2_13 C3_13 0.0 . . . . ?
C1_13 C2_13 C3_13 C4_13 0.0 . . . . ?
C2_13 C3_13 C4_13 C5_13 0.0 . . . . ?
C3_13 C4_13 C5_13 C6_13 0.0 . . . . ?
C4_13 C5_13 C6_13 C1_13 0.0 . . . . ?
C1_11 C1_13 C6_13 C5_13 179(3) . . . . ?
C2_13 C1_13 C6_13 C5_13 0.0 . . . . ?
C2_1 C1_1 C1_4 C2_4 -135.9(8) . . . . ?
C8_1 C1_1 C1_4 C2_4 49.1(10) . . . . ?
C2_1 C1_1 C1_4 C6_4 45.3(12) . . . . ?
C8_1 C1_1 C1_4 C6_4 -129.7(7) . . . . ?
C6_4 C1_4 C2_4 C3_4 0.0 . . . . ?
C1_1 C1_4 C2_4 C3_4 -178.8(6) . . . . ?
C1_4 C2_4 C3_4 C4_4 0.0 . . . . ?
C2_4 C3_4 C4_4 C5_4 0.0 . . . . ?
C3_4 C4_4 C5_4 C6_4 0.0 . . . . ?
C4_4 C5_4 C6_4 C1_4 0.0 . . . . ?
C2_4 C1_4 C6_4 C5_4 0.0 . . . . ?
C1_1 C1_4 C6_4 C5_4 178.8(6) . . . . ?
B1_11 N1_11 C1_14 C2_14 -125(3) . . . . ?
C3_11 N1_11 C1_14 C2_14 53(3) . . . . ?
B1_11 N1_11 C1_14 C6_14 50(4) . . . . ?
C3_11 N1_11 C1_14 C6_14 -132(2) . . . . ?
C6_14 C1_14 C2_14 C3_14 0.0 . . . . ?
N1_11 C1_14 C2_14 C3_14 175(2) . . . . ?
C1_14 C2_14 C3_14 C4_14 0.0 . . . . ?
C2_14 C3_14 C4_14 C5_14 0.0 . . . . ?
C3_14 C4_14 C5_14 C6_14 0.0 . . . . ?
C4_14 C5_14 C6_14 C1_14 0.0 . . . . ?
C2_14 C1_14 C6_14 C5_14 0.0 . . . . ?
N1_11 C1_14 C6_14 C5_14 -175.4(19) . . . . ?
N1_1 B1_1 C1_5 C2_5 -35.9(8) . . . . ?
N2_1 B1_1 C1_5 C2_5 142.0(4) . . . . ?
N1_1 B1_1 C1_5 C6_5 147.2(6) . . . . ?
N2_1 B1_1 C1_5 C6_5 -35.0(7) . . . . ?
C6_5 C1_5 C2_5 C3_5 0.0 . . . . ?
B1_1 C1_5 C2_5 C3_5 -176.9(4) . . . . ?
C1_5 C2_5 C3_5 C4_5 0.0 . . . . ?
C2_5 C3_5 C4_5 C5_5 0.0 . . . . ?
C3_5 C4_5 C5_5 C6_5 0.0 . . . . ?
C4_5 C5_5 C6_5 C1_5 0.0 . . . . ?
C2_5 C1_5 C6_5 C5_5 0.0 . . . . ?
B1_1 C1_5 C6_5 C5_5 177.1(4) . . . . ?
C1_11 C2_11 C1_15 C2_15 165(2) . . . . ?
N2_11 C2_11 C1_15 C2_15 -22(2) . . . . ?
C1_11 C2_11 C1_15 C6_15 -10(3) . . . . ?
N2_11 C2_11 C1_15 C6_15 163.5(14) . . . . ?
C6_15 C1_15 C2_15 C3_15 0.0 . . . . ?
C2_11 C1_15 C2_15 C3_15 -174.4(17) . . . . ?
C1_15 C2_15 C3_15 C4_15 0.0 . . . . ?
C2_15 C3_15 C4_15 C5_15 0.0 . . . . ?
C3_15 C4_15 C5_15 C6_15 0.0 . . . . ?
C4_15 C5_15 C6_15 C1_15 0.0 . . . . ?
C2_15 C1_15 C6_15 C5_15 0.0 . . . . ?
C2_11 C1_15 C6_15 C5_15 174.8(16) . . . . ?
C1_1 C2_1 C1_6 C2_6 48.4(9) . . . . ?
N2_1 C2_1 C1_6 C2_6 -128.5(4) . . . . ?
C1_1 C2_1 C1_6 C6_6 -132.7(8) . . . . ?
N2_1 C2_1 C1_6 C6_6 50.3(6) . . . . ?
C6_6 C1_6 C2_6 C3_6 0.0 . . . . ?
C2_1 C1_6 C2_6 C3_6 178.8(3) . . . . ?
C1_6 C2_6 C3_6 C4_6 0.0 . . . . ?
C2_6 C3_6 C4_6 C5_6 0.0 . . . . ?
C3_6 C4_6 C5_6 C6_6 0.0 . . . . ?
C4_6 C5_6 C6_6 C1_6 0.0 . . . . ?
C2_6 C1_6 C6_6 C5_6 0.0 . . . . ?
C2_1 C1_6 C6_6 C5_6 -178.9(3) . . . . ?
N1_11 B1_11 C1_16 C2_16 18(4) . . . . ?
N2_11 B1_11 C1_16 C2_16 -151.5(17) . . . . ?
N1_11 B1_11 C1_16 C6_16 -169(3) . . . . ?
N2_11 B1_11 C1_16 C6_16 21(3) . . . . ?
C6_16 C1_16 C2_16 C3_16 0.0 . . . . ?
B1_11 C1_16 C2_16 C3_16 172.6(17) . . . . ?
C1_16 C2_16 C3_16 C4_16 0.0 . . . . ?
C2_16 C3_16 C4_16 C5_16 0.0 . . . . ?
C3_16 C4_16 C5_16 C6_16 0.0 . . . . ?
C4_16 C5_16 C6_16 C1_16 0.0 . . . . ?
C2_16 C1_16 C6_16 C5_16 0.0 . . . . ?
B1_11 C1_16 C6_16 C5_16 -173.4(15) . . . . ?
